data_7103773
loop_
_publ_author_name
'Robert Norman Lamb'
'Donald C. Craig'
'Antonella J. Petrella'
'Colin Raston'
'Nicholas K. Roberts'

_publ_section_title
;
A heterobimetallic K2Ti2 complex incorporating two
calix[5]arenes: A diverse array of metal - ligand interplay
;
_journal_name_full 'Chemical communications (Cambridge, England)'
_journal_paper_doi 10.1039/b304449a
_journal_year 2003
_chemical_formula_moiety 'C120 H144 K2 O15 Ti2,4(C H2 Cl2),1.5(C4 H8 O),C H4 O,H2 O'
_chemical_formula_sum 'C131 H170 Cl8 K2 O18.5 Ti2'
_chemical_formula_weight 2498.4
_space_group_IT_number 2
_symmetry_cell_setting triclinic
_symmetry_space_group_name_Hall '-P 1'
_symmetry_space_group_name_H-M 'P -1'
_atom_type_scat_source 'International Tables for X-ray Crystallography, Vol. IV'
_audit_creation_method 'RAELSPUB and manual entry'
_cell_angle_alpha 85.914(2)
_cell_angle_beta 70.719(2)
_cell_angle_gamma 74.888(2)
_cell_formula_units_Z 2
_cell_length_a 17.118(2)
_cell_length_b 18.018(3)
_cell_length_c 25.197(4)
_cell_measurement_temperature 294
_cell_volume 7081(3)
_computing_cell_refinement 'Bruker SMART'
_computing_data_collection 'Bruker SMART'
_computing_data_reduction 'Bruker SAINT'
_computing_molecular_graphics 'ORTEP-II, (Johnson, 1976)'
_computing_publication_material 'Local programs'
_computing_structure_refinement 'RAELS, (Rae, 1989)'
_computing_structure_solution 'SIR92 (Altomare et al, 1994)'
_diffrn_ambient_temperature 150(2)
_diffrn_measurement_device_type 'CCD area detector'
_diffrn_measurement_method 'phi and omega scans'
_diffrn_radiation_type 'Mo K\a'
_diffrn_radiation_wavelength 0.71073
_diffrn_reflns_av_R_equivalents 0.036
_diffrn_reflns_limit_h_max 21
_diffrn_reflns_limit_h_min -21
_diffrn_reflns_limit_k_max 23
_diffrn_reflns_limit_k_min -23
_diffrn_reflns_limit_l_max 32
_diffrn_reflns_limit_l_min -32
_diffrn_reflns_number 70005
_diffrn_reflns_theta_max 27.0
_diffrn_standards_decay_% 0
_diffrn_standards_interval_time 30min
_diffrn_standards_number 1
_exptl_absorpt_coefficient_mu 0.377
_exptl_absorpt_correction_type none
_exptl_crystal_density_diffrn 1.17
_exptl_crystal_density_method 'not measured'
_exptl_crystal_description block
_exptl_crystal_F_000 2644.0
_exptl_crystal_size_max 0.48
_exptl_crystal_size_mid 0.31
_exptl_crystal_size_min 0.21
_refine_diff_density_max 1.33
_refine_diff_density_min -0.61
_refine_ls_extinction_method none
_refine_ls_goodness_of_fit_ref 2.10
_refine_ls_hydrogen_treatment noref
_refine_ls_number_parameters 669
_refine_ls_number_reflns 19339
_refine_ls_R_factor_gt 0.110
_refine_ls_shift/su_max 0.142
_refine_ls_structure_factor_coef F
_refine_ls_weighting_details 'w = 1/[\s^2^(F) + 0.0004F^2^]'
_refine_ls_weighting_scheme calc
_refine_ls_wR_factor_ref 0.174
_reflns_number_gt 19339
_reflns_number_total 30702
_reflns_threshold_expression I>2\s(I)
_cod_data_source_file b304449a.txt
_cod_data_source_block AJP7
_cod_database_code 7103773

loop_
_symmetry_equiv_pos_site_id
_symmetry_equiv_pos_as_xyz
1 x,y,z
2 -x,-y,-z

loop_
_atom_site_label
_atom_site_fract_x
_atom_site_fract_y
_atom_site_fract_z
_atom_site_U_iso_or_equiv
_atom_site_adp_type
_atom_site_type_symbol
_atom_site_occupancy
Ti1 0.64840(7) 0.19397(6) 0.27542(4) 0.0212(2) Uani Ti 1.0
Ti2 0.52933(7) 0.38707(6) 0.31936(4) 0.0211(2) Uani Ti 1.0
K1 0.41242(9) 0.23913(8) 0.34878(5) 0.0308(3) Uani K 1.0
K2 0.66650(10) 0.36936(8) 0.16188(6) 0.0347(3) Uani K 1.0
O1A 0.5796(3) 0.1278(2) 0.3165(2) 0.0246(5) Uani O 1.0
O2A 0.6158(2) 0.1809(2) 0.2111(2) 0.0225(5) Uani O 1.0
O3A 0.4727(3) 0.4165(2) 0.2610(2) 0.0231(5) Uani O 1.0
O4A 0.4237(3) 0.3830(2) 0.3759(2) 0.0244(5) Uani O 1.0
O5A 0.5513(3) 0.2341(2) 0.4446(2) 0.0276(7) Uani O 1.0
O6 0.5636(3) 0.2838(2) 0.3048(2) 0.0229(8) Uani O 1.0
C1A 0.5773(3) 0.0528(2) 0.3264(1) 0.0271(7) Uani C 1.0
C2A 0.5526(3) 0.0298(2) 0.3826(1) 0.030(1) Uani C 1.0
C3A 0.5369(3) -0.0427(2) 0.3944(1) 0.033(1) Uani C 1.0
C4A 0.5447(3) -0.0934(2) 0.3528(2) 0.034(2) Uani C 1.0
C5A 0.5694(3) -0.0688(2) 0.2975(1) 0.032(1) Uani C 1.0
C6A 0.5858(3) 0.0030(2) 0.2833(1) 0.0280(7) Uani C 1.0
C7A 0.5525(4) 0.0790(4) 0.4284(3) 0.030(1) Uani C 1.0
C8A 0.5211(4) -0.1704(3) 0.3685(2) 0.049(2) Uani C 1.0
C9A 0.4417(4) -0.1629(4) 0.4190(3) 0.064(2) Uani C 1.0
C10A 0.5945(4) -0.2248(4) 0.3825(4) 0.090(4) Uani C 1.0
C11A 0.5074(6) -0.2044(5) 0.3204(2) 0.105(5) Uani C 1.0
C12A 0.5538(2) 0.1562(2) 0.2004(2) 0.0228(5) Uani C 1.0
C13A 0.5594(2) 0.0773(2) 0.1988(2) 0.0246(5) Uani C 1.0
C14A 0.5058(3) 0.0529(2) 0.1765(2) 0.0259(6) Uani C 1.0
C15A 0.4467(2) 0.1036(2) 0.1556(2) 0.0259(5) Uani C 1.0
C16A 0.4428(2) 0.1814(2) 0.1579(2) 0.0244(5) Uani C 1.0
C17A 0.4949(2) 0.2089(2) 0.1798(2) 0.0227(5) Uani C 1.0
C18A 0.6222(4) 0.0209(3) 0.2206(2) 0.0268(6) Uani C 1.0
C19A 0.3957(4) 0.0741(3) 0.1249(3) 0.051(2) Uani C 1.0
C20A 0.3573(9) 0.0131(6) 0.1597(6) 0.194(9) Uani C 1.0
C21A 0.4567(6) 0.0385(8) 0.0695(4) 0.187(5) Uani C 1.0
C22A 0.3250(6) 0.1361(4) 0.1137(5) 0.102(4) Uani C 1.0
C23A 0.3983(2) 0.3977(2) 0.2648(2) 0.0239(6) Uani C 1.0
C24A 0.3994(2) 0.3331(2) 0.2364(2) 0.0234(6) Uani C 1.0
C25A 0.3232(2) 0.3118(2) 0.2464(2) 0.0253(6) Uani C 1.0
C26A 0.2458(2) 0.3520(2) 0.2835(2) 0.0280(7) Uani C 1.0
C27A 0.2469(2) 0.4158(2) 0.3110(2) 0.0285(8) Uani C 1.0
C28A 0.3212(2) 0.4396(2) 0.3025(2) 0.0265(7) Uani C 1.0
C29A 0.4807(4) 0.2941(3) 0.1893(2) 0.0224(5) Uani C 1.0
C30A 0.1630(3) 0.3260(3) 0.2968(2) 0.045(2) Uani C 1.0
C31A 0.1737(5) 0.2605(4) 0.2590(3) 0.068(4) Uani C 1.0
C32A 0.0929(4) 0.3921(3) 0.2894(3) 0.054(2) Uani C 1.0
C33A 0.1362(4) 0.3002(4) 0.3569(2) 0.057(3) Uani C 1.0
C34A 0.3561(2) 0.4323(2) 0.4135(1) 0.0270(7) Uani C 1.0
C35A 0.2998(3) 0.4912(2) 0.3950(1) 0.0291(8) Uani C 1.0
C36A 0.2264(2) 0.5337(2) 0.4346(2) 0.033(1) Uani C 1.0
C37A 0.2064(2) 0.5200(2) 0.4920(2) 0.035(1) Uani C 1.0
C38A 0.2636(3) 0.4612(2) 0.5089(1) 0.033(1) Uani C 1.0
C39A 0.3379(2) 0.4170(2) 0.4711(2) 0.0291(9) Uani C 1.0
C40A 0.3174(4) 0.5090(3) 0.3340(3) 0.0284(8) Uani C 1.0
C41A 0.1157(3) 0.5578(3) 0.5341(2) 0.049(2) Uani C 1.0
C42A 0.0629(5) 0.6189(4) 0.5072(3) 0.069(3) Uani C 1.0
C43A 0.1266(5) 0.5939(4) 0.5824(3) 0.063(2) Uani C 1.0
C44A 0.0677(5) 0.4971(4) 0.5570(3) 0.064(3) Uani C 1.0
C45A 0.4738(2) 0.2182(2) 0.4566(2) 0.0276(8) Uani C 1.0
C46A 0.3978(3) 0.2749(2) 0.4800(2) 0.028(1) Uani C 1.0
C47A 0.3204(2) 0.2541(2) 0.4971(2) 0.030(1) Uani C 1.0
C48A 0.3151(2) 0.1794(2) 0.4920(2) 0.031(1) Uani C 1.0
C49A 0.3916(3) 0.1246(2) 0.4687(2) 0.030(1) Uani C 1.0
C50A 0.4707(2) 0.1422(2) 0.4508(2) 0.029(1) Uani C 1.0
C51A 0.3995(4) 0.3549(4) 0.4915(2) 0.029(1) Uani C 1.0
C52A 0.2296(3) 0.1573(3) 0.5190(3) 0.054(2) Uani C 1.0
C53A 0.1595(6) 0.2110(5) 0.5011(5) 0.119(6) Uani C 1.0
C54A 0.2057(7) 0.1632(7) 0.5819(3) 0.121(5) Uani C 1.0
C55A 0.2357(6) 0.0763(4) 0.5035(5) 0.136(5) Uani C 1.0
O1B 0.7289(3) 0.2428(2) 0.2276(2) 0.0261(5) Uani O 1.0
O2B 0.6816(3) 0.2398(2) 0.1100(2) 0.0282(5) Uani O 1.0
O3B 0.5565(3) 0.3945(2) 0.0852(2) 0.0277(5) Uani O 1.0
O4B 0.5218(3) 0.5016(2) 0.1677(2) 0.0267(5) Uani O 1.0
O5B 0.6231(3) 0.4196(2) 0.2666(2) 0.0246(6) Uani O 1.0
C1B 0.8095(2) 0.2513(2) 0.2027(2) 0.0278(4) Uani C 1.0
C2B 0.8364(2) 0.3069(2) 0.2235(1) 0.0287(4) Uani C 1.0
C3B 0.9149(3) 0.3217(2) 0.1934(2) 0.0325(4) Uani C 1.0
C4B 0.9681(2) 0.2837(3) 0.1432(2) 0.0350(4) Uani C 1.0
C5B 0.9394(2) 0.2290(2) 0.1237(1) 0.0337(5) Uani C 1.0
C6B 0.8615(3) 0.2119(2) 0.1522(2) 0.0305(4) Uani C 1.0
C7B 0.7845(4) 0.3474(4) 0.2801(2) 0.0281(4) Uani C 1.0
C8B 1.0524(3) 0.3032(3) 0.1085(2) 0.053(2) Uani C 1.0
C9B 1.0658(6) 0.3731(4) 0.1301(3) 0.082(2) Uani C 1.0
C10B 1.0561(5) 0.3161(5) 0.0481(2) 0.078(3) Uani C 1.0
C11B 1.1242(5) 0.2352(4) 0.1106(4) 0.085(5) Uani C 1.0
C12B 0.7511(2) 0.2119(2) 0.0646(1) 0.0308(5) Uani C 1.0
C13B 0.8287(3) 0.1678(3) 0.0700(1) 0.0332(6) Uani C 1.0
C14B 0.8986(2) 0.1450(2) 0.0216(2) 0.0377(9) Uani C 1.0
C15B 0.8949(2) 0.1642(3) -0.0321(1) 0.039(1) Uani C 1.0
C16B 0.8170(3) 0.2080(3) -0.0359(1) 0.0363(9) Uani C 1.0
C17B 0.7451(2) 0.2323(2) 0.0111(2) 0.0325(6) Uani C 1.0
C18B 0.8375(4) 0.1481(4) 0.1285(3) 0.0326(5) Uani C 1.0
C19B 0.9768(5) 0.1432(5) -0.0845(3) 0.085(4) Uani C 1.0
C20B 1.0403(10) 0.1854(11) -0.0812(7) 0.278(9) Uani C 1.0
C21B 0.9581(8) 0.1636(8) -0.1388(3) 0.169(6) Uani C 1.0
C22B 1.0169(10) 0.0581(6) -0.0853(5) 0.238(9) Uani C 1.0
C23B 0.5987(3) 0.4184(2) 0.0334(1) 0.0286(5) Uani C 1.0
C24B 0.6548(3) 0.3624(2) -0.0068(2) 0.0303(6) Uani C 1.0
C25B 0.7002(3) 0.3859(2) -0.0592(1) 0.0323(9) Uani C 1.0
C26B 0.6923(3) 0.4630(2) -0.0734(1) 0.033(1) Uani C 1.0
C27B 0.6361(3) 0.5170(2) -0.0325(2) 0.0316(9) Uani C 1.0
C28B 0.5892(3) 0.4966(2) 0.0205(1) 0.0295(6) Uani C 1.0
C29B 0.6609(4) 0.2768(4) 0.0046(3) 0.0323(7) Uani C 1.0
C30B 0.7438(3) 0.4860(3) -0.1321(2) 0.044(2) Uani C 1.0
C31B 0.8382(3) 0.4537(4) -0.1424(3) 0.056(3) Uani C 1.0
C32B 0.7265(4) 0.5720(3) -0.1379(3) 0.070(4) Uani C 1.0
C33B 0.7199(5) 0.4539(5) -0.1764(3) 0.078(2) Uani C 1.0
C34B 0.5485(3) 0.5682(2) 0.1532(2) 0.0284(5) Uani C 1.0
C35B 0.5551(3) 0.5944(2) 0.0985(2) 0.0301(6) Uani C 1.0
C36B 0.5853(3) 0.6597(2) 0.0808(1) 0.0335(9) Uani C 1.0
C37B 0.6092(3) 0.7003(2) 0.1152(2) 0.036(1) Uani C 1.0
C38B 0.6019(3) 0.6728(2) 0.1692(2) 0.0344(7) Uani C 1.0
C39B 0.5721(3) 0.6078(2) 0.1890(1) 0.0302(5) Uani C 1.0
C40B 0.5220(4) 0.5577(4) 0.0611(3) 0.0307(7) Uani C 1.0
C41B 0.6459(4) 0.7699(3) 0.0949(2) 0.054(3) Uani C 1.0
C42B 0.6311(10) 0.8003(6) 0.0409(4) 0.200(9) Uani C 1.0
C43B 0.7407(5) 0.7472(6) 0.0851(7) 0.197(6) Uani C 1.0
C44B 0.6051(7) 0.8334(4) 0.1387(3) 0.110(7) Uani C 1.0
C45B 0.6743(2) 0.4662(2) 0.2668(2) 0.0267(5) Uani C 1.0
C46B 0.6492(2) 0.5456(2) 0.2589(2) 0.0293(4) Uani C 1.0
C47B 0.7042(3) 0.5906(2) 0.2586(2) 0.0339(6) Uani C 1.0
C48B 0.7834(3) 0.5601(2) 0.2658(2) 0.0362(7) Uani C 1.0
C49B 0.8064(2) 0.4812(2) 0.2736(2) 0.0333(5) Uani C 1.0
C50B 0.7538(2) 0.4335(2) 0.2742(2) 0.0286(4) Uani C 1.0
C51B 0.5643(4) 0.5822(3) 0.2489(3) 0.0297(4) Uani C 1.0
C52B 0.8430(3) 0.6114(3) 0.2648(3) 0.050(2) Uani C 1.0
C53B 0.8182(6) 0.6895(4) 0.2406(4) 0.091(6) Uani C 1.0
C54B 0.9334(4) 0.5725(5) 0.2306(4) 0.124(5) Uani C 1.0
C55B 0.8403(7) 0.6220(6) 0.3242(3) 0.106(4) Uani C 1.0
O1Ac1 0.6993(3) 0.1928(2) 0.3387(2) 0.031(1) Uani O 1.0
O2Ac1 0.7469(3) 0.0921(2) 0.2536(2) 0.030(1) Uani O 1.0
C1Ac1 0.7575(5) 0.1587(5) 0.4128(3) 0.053(2) Uani C 1.0
C2Ac1 0.7457(4) 0.1395(4) 0.3588(3) 0.036(2) Uani C 1.0
C3Ac1 0.7842(5) 0.0669(4) 0.3356(3) 0.043(2) Uani C 1.0
C4Ac1 0.7832(4) 0.0460(4) 0.2832(3) 0.039(2) Uani C 1.0
C5Ac1 0.8291(6) -0.0323(5) 0.2592(4) 0.058(2) Uani C 1.0
O1Ac2 0.5927(3) 0.3671(3) 0.3770(2) 0.031(1) Uani O 1.0
O2Ac2 0.4943(3) 0.4978(2) 0.3527(2) 0.033(1) Uani O 1.0
C1Ac2 0.6621(5) 0.3701(5) 0.4428(3) 0.053(2) Uani C 1.0
C2Ac2 0.6031(4) 0.4095(4) 0.4119(3) 0.037(2) Uani C 1.0
C3Ac2 0.5597(5) 0.4875(4) 0.4219(3) 0.046(2) Uani C 1.0
C4Ac2 0.5050(5) 0.5267(4) 0.3933(3) 0.040(2) Uani C 1.0
C5Ac2 0.4551(7) 0.6081(4) 0.4096(3) 0.065(3) Uani C 1.0
O1T1 0.7764(4) 0.4397(4) 0.0946(2) 0.064(2) Uani O 1.0
C1T1 0.8188(8) 0.4253(9) 0.0369(4) 0.110(3) Uani C 1.0
C2T1 0.8426(10) 0.5055(11) 0.0202(6) 0.138(6) Uani C 1.0
C3T1 0.8629(9) 0.5279(8) 0.0668(6) 0.113(3) Uani C 1.0
C4T1 0.8043(8) 0.5002(8) 0.1114(5) 0.097(2) Uani C 1.0
O1T2 0.7529(12) 0.2331(16) 0.6085(9) 0.167(6) Uani O 0.5
C1T2 0.8366(16) 0.2149(26) 0.6145(11) 0.177(7) Uani C 0.5
C2T2 0.8973(14) 0.1794(16) 0.5623(13) 0.134(6) Uani C 0.5
C3T2 0.8448(18) 0.1718(23) 0.5280(14) 0.187(6) Uani C 0.5
C4T2 0.7685(16) 0.2363(17) 0.5484(11) 0.135(6) Uani C 0.5
C1Dm1 0.9721(4) 0.1353(4) 0.2520(3) 0.096(2) Uani C 1.0
Cl1Dm1 0.9722(3) 0.1726(3) 0.3106(2) 0.142(2) Uani Cl 1.0
Cl2Dm1 1.0505(5) 0.0576(3) 0.2253(3) 0.297(3) Uani Cl 1.0
C1Dm2 0.9124(8) 0.2912(6) 0.6870(6) 0.261(4) Uani C 1.0
Cl1Dm2 0.9335(5) 0.3731(4) 0.6587(4) 0.247(5) Uani Cl 1.0
Cl2Dm2 0.9708(6) 0.2454(5) 0.7264(4) 0.285(4) Uani Cl 1.0
C1Dm3 0.6351(7) 0.2595(10) 0.8120(5) 0.249(9) Uani C 1.0
Cl1Dm3 0.7098(7) 0.2001(6) 0.8343(5) 0.349(8) Uani Cl 1.0
Cl2Dm3 0.6680(8) 0.2911(8) 0.7466(4) 0.412(9) Uani Cl 1.0
C1Dm4 0.2492(11) -0.0485(8) 0.9805(6) 0.122(3) Uani C 0.5
Cl1Dm4 0.2469(8) 0.0200(8) 0.9326(4) 0.207(6) Uani Cl 0.5
Cl2Dm4 0.3047(7) -0.0440(6) 1.0228(4) 0.190(5) Uani Cl 0.5
C1Dm4' 0.2470(9) -0.0375(5) 1.0039(4) 0.122(3) Uani C 0.5
Cl1Dm4' 0.3180(7) -0.0366(6) 0.9402(4) 0.164(4) Uani Cl 0.5
Cl2Dm4' 0.1913(7) 0.0480(6) 1.0338(5) 0.217(3) Uani Cl 0.5
OW1 0.9946(8) -0.0450(11) 0.3710(11) 0.531(6) Uani O 1.0
O1Me 0.3460(6) 0.1288(5) 0.3140(4) 0.144(4) Uani O 1.0
C1Me 0.3547(10) 0.0448(7) 0.3271(6) 0.144(4) Uani Cl 1.0
HC3A 0.5193 -0.0588 0.4345 0.036 Uani H 1.0
HC5A 0.5755 -0.1042 0.2667 0.033 Uani H 1.0
H1C7A 0.6014 0.1035 0.4132 0.030 Uani H 1.0
H2C7A 0.5606 0.0450 0.4603 0.033 Uani H 1.0
H1C9A 0.4287 -0.2143 0.4277 0.081 Uani H 1.0
H2C9A 0.4511 -0.1436 0.4520 0.070 Uani H 1.0
H3C9A 0.3925 -0.1259 0.4107 0.098 Uani H 1.0
H1C10A 0.5810 -0.2757 0.3929 0.118 Uani H 1.0
H2C10A 0.6475 -0.2316 0.3490 0.129 Uani H 1.0
H3C10A 0.6040 -0.2034 0.4147 0.100 Uani H 1.0
H1C11A 0.4921 -0.2543 0.3320 0.142 Uani H 1.0
H2C11A 0.4600 -0.1680 0.3098 0.128 Uani H 1.0
H3C11A 0.5612 -0.2133 0.2874 0.131 Uani H 1.0
HC14A 0.5100 -0.0034 0.1754 0.028 Uani H 1.0
HC16A 0.4009 0.2191 0.1431 0.025 Uani H 1.0
H1C18A 0.6726 0.0423 0.2151 0.027 Uani H 1.0
H2C18A 0.6410 -0.0282 0.1984 0.029 Uani H 1.0
H1C20A 0.3242 -0.0061 0.1400 0.238 Uani H 1.0
H2C20A 0.4040 -0.0304 0.1649 0.319 Uani H 1.0
H3C20A 0.3182 0.0354 0.1972 0.286 Uani H 1.0
H1C21A 0.4247 0.0191 0.0490 0.229 Uani H 1.0
H2C21A 0.4841 0.0780 0.0463 0.274 Uani H 1.0
H3C21A 0.5019 -0.0052 0.0763 0.314 Uani H 1.0
H1C22A 0.2948 0.1132 0.0939 0.101 Uani H 1.0
H2C22A 0.2835 0.1599 0.1502 0.203 Uani H 1.0
H3C22A 0.3497 0.1764 0.0897 0.195 Uani H 1.0
HC25A 0.3243 0.2657 0.2260 0.026 Uani H 1.0
HC27A 0.1921 0.4458 0.3379 0.031 Uani H 1.0
H1C29A 0.5308 0.3013 0.1985 0.022 Uani H 1.0
H2C29A 0.4785 0.3207 0.1534 0.023 Uani H 1.0
H1C31A 0.1185 0.2452 0.2689 0.087 Uani H 1.0
H2C31A 0.1902 0.2771 0.2189 0.074 Uani H 1.0
H3C31A 0.2194 0.2157 0.2640 0.077 Uani H 1.0
H1C32A 0.0390 0.3750 0.2981 0.067 Uani H 1.0
H2C32A 0.0833 0.4353 0.3155 0.056 Uani H 1.0
H3C32A 0.1098 0.4100 0.2497 0.065 Uani H 1.0
H1C33A 0.0823 0.2833 0.3653 0.071 Uani H 1.0
H2C33A 0.1823 0.2564 0.3625 0.069 Uani H 1.0
H3C33A 0.1264 0.3439 0.3826 0.057 Uani H 1.0
HC36A 0.1864 0.5757 0.4212 0.036 Uani H 1.0
HC38A 0.2508 0.4501 0.5499 0.035 Uani H 1.0
H1C40A 0.3733 0.5232 0.3188 0.027 Uani H 1.0
H2C40A 0.2707 0.5529 0.3292 0.031 Uani H 1.0
H1C42A 0.0060 0.6411 0.5356 0.086 Uani H 1.0
H2C42A 0.0931 0.6605 0.4928 0.083 Uani H 1.0
H3C42A 0.0546 0.5957 0.4752 0.075 Uani H 1.0
H1C43A 0.0691 0.6182 0.6095 0.078 Uani H 1.0
H2C43A 0.1591 0.5535 0.6020 0.066 Uani H 1.0
H3C43A 0.1589 0.6341 0.5679 0.076 Uani H 1.0
H1C44A 0.0100 0.5215 0.5838 0.078 Uani H 1.0
H2C44A 0.0609 0.4719 0.5253 0.075 Uani H 1.0
H3C44A 0.1003 0.4578 0.5770 0.072 Uani H 1.0
HC47A 0.2664 0.2947 0.5137 0.032 Uani H 1.0
HC49A 0.3897 0.0704 0.4645 0.032 Uani H 1.0
H1C51A 0.4587 0.3610 0.4722 0.028 Uani H 1.0
H2C51A 0.3844 0.3618 0.5330 0.031 Uani H 1.0
H1C53A 0.1047 0.1956 0.5191 0.145 Uani H 1.0
H2C53A 0.1524 0.2648 0.5131 0.165 Uani H 1.0
H3C53A 0.1749 0.2084 0.4593 0.194 Uani H 1.0
H1C54A 0.1502 0.1490 0.6001 0.148 Uani H 1.0
H2C54A 0.2514 0.1274 0.5945 0.192 Uani H 1.0
H3C54A 0.1997 0.2172 0.5930 0.170 Uani H 1.0
H1C55A 0.1791 0.0641 0.5217 0.170 Uani H 1.0
H2C55A 0.2518 0.0714 0.4617 0.201 Uani H 1.0
H3C55A 0.2801 0.0397 0.5167 0.193 Uani H 1.0
HC3B 0.9339 0.3614 0.2084 0.035 Uani H 1.0
HC5B 0.9763 0.2007 0.0877 0.037 Uani H 1.0
H1C7B 0.8210 0.3376 0.3049 0.031 Uani H 1.0
H2C7B 0.7336 0.3260 0.2976 0.026 Uani H 1.0
H1C9B 1.1216 0.3826 0.1058 0.094 Uani H 1.0
H2C9B 1.0182 0.4188 0.1293 0.105 Uani H 1.0
H3C9B 1.0666 0.3643 0.1696 0.108 Uani H 1.0
H1C10B 1.1112 0.3288 0.0260 0.090 Uani H 1.0
H2C10B 1.0523 0.2685 0.0321 0.102 Uani H 1.0
H3C10B 1.0071 0.3597 0.0461 0.100 Uani H 1.0
H1C11B 1.1802 0.2461 0.0883 0.101 Uani H 1.0
H2C11B 1.1222 0.2254 0.1506 0.109 Uani H 1.0
H3C11B 1.1180 0.1888 0.0944 0.107 Uani H 1.0
HC14B 0.9538 0.1136 0.0257 0.041 Uani H 1.0
HC16B 0.8124 0.2226 -0.0740 0.038 Uani H 1.0
H1C18B 0.8831 0.0993 0.1256 0.036 Uani H 1.0
H2C18B 0.7818 0.1409 0.1548 0.032 Uani H 1.0
H1C20B 1.0929 0.1718 -0.1148 0.340 Uani H 1.0
H2C20B 1.0144 0.2421 -0.0801 0.406 Uani H 1.0
H3C20B 1.0559 0.1703 -0.0463 0.431 Uani H 1.0
H1C21B 1.0124 0.1491 -0.1712 0.184 Uani H 1.0
H2C21B 0.9170 0.1350 -0.1422 0.290 Uani H 1.0
H3C21B 0.9323 0.2201 -0.1392 0.295 Uani H 1.0
H1C22B 1.0695 0.0445 -0.1190 0.288 Uani H 1.0
H2C22B 1.0325 0.0441 -0.0504 0.385 Uani H 1.0
H3C22B 0.9752 0.0293 -0.0872 0.355 Uani H 1.0
HC25B 0.7401 0.3458 -0.0878 0.035 Uani H 1.0
HC27B 0.6292 0.5728 -0.0415 0.033 Uani H 1.0
H1C29B 0.6528 0.2535 -0.0274 0.036 Uani H 1.0
H2C29B 0.6141 0.2720 0.0401 0.032 Uani H 1.0
H1C31B 0.8709 0.4690 -0.1806 0.064 Uani H 1.0
H2C31B 0.8551 0.4745 -0.1132 0.070 Uani H 1.0
H3C31B 0.8511 0.3964 -0.1404 0.074 Uani H 1.0
H1C32B 0.7608 0.5848 -0.1763 0.084 Uani H 1.0
H2C32B 0.6642 0.5941 -0.1322 0.095 Uani H 1.0
H3C32B 0.7428 0.5941 -0.1090 0.080 Uani H 1.0
H1C33B 0.7534 0.4688 -0.2145 0.097 Uani H 1.0
H2C33B 0.7331 0.3966 -0.1740 0.091 Uani H 1.0
H3C33B 0.6574 0.4750 -0.1702 0.101 Uani H 1.0
HC36B 0.5899 0.6781 0.0418 0.035 Uani H 1.0
HC38B 0.6187 0.7008 0.1948 0.038 Uani H 1.0
H1C40B 0.4965 0.5991 0.0386 0.034 Uani H 1.0
H2C40B 0.4766 0.5334 0.0857 0.031 Uani H 1.0
H1C42B 0.6558 0.8457 0.0289 0.230 Uani H 1.0
H2C42B 0.6593 0.7592 0.0110 0.342 Uani H 1.0
H3C42B 0.5683 0.8162 0.0468 0.300 Uani H 1.0
H1C43B 0.7648 0.7927 0.0718 0.229 Uani H 1.0
H2C43B 0.7516 0.7287 0.1210 0.290 Uani H 1.0
H3C43B 0.7688 0.7052 0.0559 0.342 Uani H 1.0
H1C44B 0.6296 0.8786 0.1249 0.101 Uani H 1.0
H2C44B 0.5420 0.8490 0.1458 0.223 Uani H 1.0
H3C44B 0.6167 0.8149 0.1743 0.212 Uani H 1.0
HC47B 0.6860 0.6472 0.2529 0.037 Uani H 1.0
HC49B 0.8630 0.4577 0.2789 0.036 Uani H 1.0
H1C51B 0.5345 0.6283 0.2744 0.033 Uani H 1.0
H2C51B 0.5289 0.5439 0.2587 0.028 Uani H 1.0
H1C53B 0.8591 0.7200 0.2410 0.094 Uani H 1.0
H2C53B 0.8201 0.6834 0.2011 0.155 Uani H 1.0
H3C53B 0.7590 0.7168 0.2637 0.134 Uani H 1.0
H1C54B 0.9719 0.6060 0.2300 0.146 Uani H 1.0
H2C54B 0.9523 0.5221 0.2478 0.182 Uani H 1.0
H3C54B 0.9359 0.5635 0.1912 0.179 Uani H 1.0
H1C55B 0.8787 0.6552 0.3243 0.119 Uani H 1.0
H2C55B 0.7804 0.6470 0.3476 0.149 Uani H 1.0
H3C55B 0.8599 0.5707 0.3401 0.172 Uani H 1.0
H1C1Ac1 0.7259 0.2132 0.4243 0.053 Uani H 1.0
H2C1Ac1 0.7347 0.1236 0.4432 0.053 Uani H 1.0
H3C1Ac1 0.8198 0.1521 0.4067 0.053 Uani H 1.0
HC3Ac1 0.8141 0.0273 0.3570 0.043 Uani H 1.0
H1C5Ac1 0.8215 -0.0369 0.2220 0.058 Uani H 1.0
H2C5Ac1 0.8913 -0.0414 0.2540 0.058 Uani H 1.0
H3C5Ac1 0.8053 -0.0713 0.2853 0.058 Uani H 1.0
H1C1Ac2 0.6866 0.3152 0.4298 0.053 Uani H 1.0
H2C1Ac2 0.7095 0.3962 0.4354 0.053 Uani H 1.0
H3C1Ac2 0.6301 0.3722 0.4840 0.053 Uani H 1.0
HC3Ac2 0.5686 0.5161 0.4511 0.046 Uani H 1.0
H1C5Ac2 0.4192 0.6272 0.3847 0.065 Uani H 1.0
H2C5Ac2 0.4173 0.6101 0.4496 0.065 Uani H 1.0
H3C5Ac2 0.4955 0.6411 0.4052 0.065 Uani H 1.0
H1C1T1 0.7804 0.4155 0.0171 0.187 Uani H 1.0
H2C1T1 0.8708 0.3812 0.0295 0.169 Uani H 1.0
H1C2T1 0.7929 0.5448 0.0143 0.239 Uani H 1.0
H2C2T1 0.8930 0.4996 -0.0149 0.198 Uani H 1.0
H1C3T1 0.8528 0.5849 0.0694 0.223 Uani H 1.0
H2C3T1 0.9233 0.5025 0.0647 0.113 Uani H 1.0
H1C4T1 0.7532 0.5437 0.1278 0.193 Uani H 1.0
H2C4T1 0.8319 0.4799 0.1407 0.134 Uani H 1.0
H1C1T2 0.8387 0.1786 0.6462 0.327 Uani H 0.5
H2C1T2 0.8503 0.2630 0.6222 0.245 Uani H 0.5
H1C2T2 0.9315 0.1277 0.5693 0.235 Uani H 0.5
H2C2T2 0.9367 0.2126 0.5432 0.149 Uani H 0.5
H1C3T2 0.8292 0.1214 0.5344 0.277 Uani H 0.5
H2C3T2 0.8754 0.1769 0.4871 0.346 Uani H 0.5
H1C4T2 0.7192 0.2282 0.5387 0.166 Uani H 0.5
H2C4T2 0.7805 0.2863 0.5329 0.237 Uani H 0.5
H1C1Dm1 0.9761 0.1759 0.2228 0.084 Uani H 1.0
H2C1Dm1 0.9165 0.1211 0.2604 0.164 Uani H 1.0
H1C1Dm2 0.9216 0.2556 0.6557 0.253 Uani H 1.0
H2C1Dm2 0.8509 0.3031 0.7112 0.299 Uani H 1.0
H1C1Dm3 0.6090 0.3053 0.8379 0.308 Uani H 1.0
H2C1Dm3 0.5905 0.2318 0.8142 0.255 Uani H 1.0
H1C1Dm4 0.2746 -0.0992 0.9600 0.174 Uani H 0.5
H2C1Dm4 0.1888 -0.0457 1.0045 0.141 Uani H 0.5
H1C1Dm4' 0.2786 -0.0661 1.0292 0.169 Uani H 0.5
H2C1Dm4' 0.2054 -0.0656 1.0008 0.142 Uani H 0.5

loop_
_atom_site_aniso_label
_atom_site_aniso_U_11
_atom_site_aniso_U_22
_atom_site_aniso_U_33
_atom_site_aniso_U_12
_atom_site_aniso_U_13
_atom_site_aniso_U_23
_atom_site_aniso_type_symbol
Ti1 0.0243(6) 0.0235(5) 0.0147(5) -0.0088(4) -0.0034(4) 0.0024(4) Ti
Ti2 0.0244(6) 0.0237(5) 0.0143(5) -0.0119(4) 0.0000(4) -0.0016(4) Ti
K1 0.0359(8) 0.0352(7) 0.0241(7) -0.0180(6) -0.0066(6) 0.0030(5) K
K2 0.0415(8) 0.0391(8) 0.0219(7) -0.0108(6) -0.0073(6) -0.0006(6) K
O1A 0.0298(7) 0.0241(9) 0.0192(5) -0.0082(7) -0.0061(5) 0.0017(4) O
O2A 0.0249(6) 0.0230(8) 0.0177(5) -0.0069(7) -0.0036(5) -0.0004(4) O
O3A 0.0258(9) 0.0230(6) 0.0185(5) -0.0068(7) -0.0038(4) -0.0005(4) O
O4A 0.0273(8) 0.0261(7) 0.0177(5) -0.0093(7) -0.0020(4) -0.0021(4) O
O5A 0.036(1) 0.031(1) 0.0180(5) -0.0139(9) -0.0077(6) 0.0027(4) O
O6 0.025(2) 0.026(2) 0.019(2) -0.013(2) -0.003(2) 0.001(2) O
C1A 0.0348(9) 0.024(1) 0.0215(5) -0.0090(7) -0.0075(5) 0.0026(4) C
C2A 0.041(1) 0.027(1) 0.0224(6) -0.0117(9) -0.0095(6) 0.0047(5) C
C3A 0.049(2) 0.027(1) 0.0251(9) -0.014(1) -0.0111(8) 0.0061(6) C
C4A 0.051(2) 0.026(1) 0.027(1) -0.014(1) -0.010(1) 0.0049(6) C
C5A 0.044(2) 0.024(1) 0.0257(9) -0.0109(9) -0.0080(8) 0.0024(5) C
C6A 0.036(1) 0.023(1) 0.0229(6) -0.0088(8) -0.0067(5) 0.0016(4) C
C7A 0.042(2) 0.030(1) 0.0215(6) -0.013(1) -0.0105(6) 0.0055(6) C
C8A 0.093(4) 0.025(2) 0.032(3) -0.027(3) -0.015(3) 0.002(2) C
C9A 0.094(5) 0.058(5) 0.046(3) -0.046(4) -0.012(3) 0.009(3) C
C10A 0.116(6) 0.032(3) 0.093(7) 0.000(4) -0.016(5) 0.026(4) C
C11A 0.235(9) 0.082(5) 0.036(3) -0.117(7) -0.036(5) 0.014(4) C
C12A 0.0261(6) 0.0233(8) 0.0173(5) -0.0081(7) -0.0034(5) -0.0005(4) C
C13A 0.0296(7) 0.0236(9) 0.0189(5) -0.0090(7) -0.0035(5) -0.0008(4) C
C14A 0.032(1) 0.0260(9) 0.0189(6) -0.0119(9) -0.0033(6) -0.0013(5) C
C15A 0.0309(9) 0.0290(9) 0.0183(7) -0.0133(9) -0.0039(6) -0.0011(5) C
C16A 0.0277(8) 0.0280(8) 0.0178(6) -0.0111(7) -0.0045(5) -0.0004(4) C
C17A 0.0257(7) 0.0248(7) 0.0169(6) -0.0089(7) -0.0038(5) -0.0003(4) C
C18A 0.0325(9) 0.023(1) 0.0223(6) -0.0074(7) -0.0049(5) -0.0004(5) C
C19A 0.060(4) 0.040(3) 0.069(4) -0.010(3) -0.040(4) -0.015(3) C
C20A 0.307(9) 0.195(9) 0.262(9) -0.213(9) -0.244(9) 0.153(9) C
C21A 0.086(8) 0.315(9) 0.160(7) 0.020(7) -0.055(6) -0.188(9) C
C22A 0.109(7) 0.063(5) 0.175(9) 0.007(4) -0.114(8) -0.033(6) C
C23A 0.0249(9) 0.0245(6) 0.0200(5) -0.0060(7) -0.0040(4) -0.0008(4) C
C24A 0.0242(9) 0.0254(6) 0.0191(5) -0.0069(6) -0.0044(4) -0.0003(4) C
C25A 0.024(1) 0.0292(8) 0.0212(7) -0.0078(7) -0.0046(5) -0.0010(5) C
C26A 0.024(1) 0.033(1) 0.0249(9) -0.0071(7) -0.0043(5) -0.0024(6) C
C27A 0.024(1) 0.0310(9) 0.0261(9) -0.0052(7) -0.0036(5) -0.0034(6) C
C28A 0.025(1) 0.0267(7) 0.0234(6) -0.0051(7) -0.0036(5) -0.0024(4) C
C29A 0.0248(8) 0.0243(6) 0.0172(6) -0.0077(6) -0.0044(4) 0.0002(4) C
C30A 0.032(2) 0.067(3) 0.034(3) -0.030(2) 0.004(2) -0.007(2) C
C31A 0.049(4) 0.090(4) 0.067(4) -0.044(3) 0.005(4) -0.029(4) C
C32A 0.031(3) 0.091(4) 0.039(4) -0.024(3) 0.000(3) -0.004(3) C
C33A 0.041(3) 0.080(5) 0.044(3) -0.035(4) 0.007(3) 0.008(3) C
C34A 0.029(1) 0.0285(8) 0.0198(5) -0.0097(8) -0.0004(5) -0.0042(5) C
C35A 0.029(1) 0.0286(8) 0.0241(6) -0.0069(7) -0.0004(5) -0.0056(5) C
C36A 0.031(1) 0.032(1) 0.0286(9) -0.0066(9) 0.0014(7) -0.0087(7) C
C37A 0.034(2) 0.036(1) 0.0275(9) -0.010(1) 0.0040(8) -0.0106(8) C
C38A 0.035(2) 0.036(1) 0.0222(6) -0.014(1) 0.0032(7) -0.0082(7) C
C39A 0.033(1) 0.032(1) 0.0192(5) -0.013(1) 0.0006(6) -0.0049(5) C
C40A 0.028(1) 0.0263(7) 0.0255(7) -0.0046(7) -0.0028(5) -0.0038(4) C
C41A 0.030(2) 0.067(4) 0.041(3) -0.010(2) 0.003(2) -0.023(2) C
C42A 0.043(3) 0.088(5) 0.054(5) 0.009(3) -0.001(3) -0.023(3) C
C43A 0.040(4) 0.087(6) 0.051(4) -0.009(3) 0.002(2) -0.040(4) C
C44A 0.039(3) 0.101(5) 0.049(4) -0.034(4) 0.006(3) -0.015(4) C
C45A 0.036(1) 0.031(1) 0.0170(5) -0.015(1) -0.0058(5) 0.0021(4) C
C46A 0.036(1) 0.033(1) 0.0165(5) -0.016(1) -0.0028(5) -0.0004(4) C
C47A 0.037(2) 0.036(2) 0.0171(5) -0.018(1) -0.0009(7) -0.0015(4) C
C48A 0.040(2) 0.036(2) 0.0173(5) -0.020(2) -0.0019(7) 0.0001(5) C
C49A 0.042(2) 0.033(1) 0.0177(5) -0.019(1) -0.0051(6) 0.0027(5) C
C50A 0.039(2) 0.031(1) 0.0181(5) -0.015(1) -0.0070(5) 0.0035(5) C
C51A 0.036(2) 0.034(1) 0.0169(5) -0.016(1) -0.0017(5) -0.0022(4) C
C52A 0.043(3) 0.051(4) 0.067(4) -0.030(3) -0.005(3) 0.004(3) C
C53A 0.051(4) 0.135(7) 0.183(9) -0.043(5) -0.049(5) 0.060(9) C
C54A 0.104(6) 0.193(9) 0.060(4) -0.086(8) 0.015(4) 0.017(4) C
C55A 0.065(6) 0.078(4) 0.230(9) -0.054(4) 0.037(7) -0.058(7) C
O1B 0.0256(7) 0.0297(7) 0.0216(5) -0.0097(5) -0.0042(4) 0.0023(4) O
O2B 0.0324(7) 0.0303(6) 0.0220(5) -0.0123(5) -0.0056(4) 0.0004(5) O
O3B 0.0274(8) 0.0354(6) 0.0220(5) -0.0132(5) -0.0068(5) 0.0027(4) O
O4B 0.0255(8) 0.0312(6) 0.0220(5) -0.0096(5) -0.0046(5) 0.0030(4) O
O5B 0.0249(8) 0.0288(6) 0.0209(6) -0.0120(5) -0.0047(5) 0.0017(4) O
C1B 0.0245(7) 0.0339(7) 0.0225(5) -0.0087(5) -0.0039(4) 0.0031(4) C
C2B 0.0234(7) 0.0387(7) 0.0238(6) -0.0118(5) -0.0052(5) 0.0044(5) C
C3B 0.0236(7) 0.047(1) 0.0266(8) -0.0139(5) -0.0058(5) 0.0067(7) C
C4B 0.0232(7) 0.051(1) 0.0273(9) -0.0106(5) -0.0039(5) 0.0075(8) C
C5B 0.0253(7) 0.044(1) 0.0251(7) -0.0059(6) -0.0023(5) 0.0049(7) C
C6B 0.0269(7) 0.0358(7) 0.0233(6) -0.0062(6) -0.0029(5) 0.0030(5) C
C7B 0.0253(6) 0.0377(7) 0.0235(5) -0.0141(5) -0.0067(5) 0.0038(4) C
C8B 0.034(3) 0.084(4) 0.042(3) -0.026(3) -0.007(2) 0.002(3) C
C9B 0.065(5) 0.115(5) 0.074(5) -0.058(5) -0.001(5) -0.014(5) C
C10B 0.058(5) 0.143(9) 0.041(3) -0.053(5) -0.008(3) 0.014(4) C
C11B 0.031(3) 0.110(5) 0.098(7) -0.018(4) -0.006(3) 0.021(6) C
C12B 0.0361(7) 0.0316(7) 0.0221(5) -0.0101(5) -0.0049(5) -0.0004(5) C
C13B 0.0373(8) 0.0328(8) 0.0230(5) -0.0061(7) -0.0033(5) -0.0003(5) C
C14B 0.041(1) 0.037(1) 0.0238(6) -0.0026(9) -0.0019(7) -0.0007(7) C
C15B 0.045(1) 0.039(1) 0.0231(6) -0.003(1) -0.0021(7) -0.0017(7) C
C16B 0.044(1) 0.037(1) 0.0221(5) -0.008(1) -0.0044(6) -0.0018(6) C
C17B 0.039(1) 0.0343(8) 0.0220(5) -0.0110(7) -0.0057(5) -0.0010(5) C
C18B 0.0347(7) 0.0325(8) 0.0237(6) -0.0051(6) -0.0032(5) 0.0010(5) C
C19B 0.077(5) 0.089(6) 0.033(3) 0.025(4) 0.018(3) 0.002(4) C
C20B 0.162(9) 0.486(9) 0.164(9) -0.182(9) 0.077(9) -0.106(9) C
C21B 0.118(8) 0.245(9) 0.029(3) 0.093(8) 0.020(4) 0.008(4) C
C22B 0.269(9) 0.129(7) 0.081(6) 0.130(9) 0.103(9) 0.041(6) C
C23B 0.0289(9) 0.0362(8) 0.0215(5) -0.0123(6) -0.0066(5) 0.0029(5) C
C24B 0.033(1) 0.0373(9) 0.0212(5) -0.0127(7) -0.0068(5) 0.0016(5) C
C25B 0.035(1) 0.040(1) 0.0208(5) -0.012(1) -0.0061(5) 0.0021(5) C
C26B 0.034(2) 0.041(2) 0.0212(5) -0.011(1) -0.0056(5) 0.0044(6) C
C27B 0.032(2) 0.039(1) 0.0221(5) -0.0107(9) -0.0058(6) 0.0054(7) C
C28B 0.029(1) 0.0366(9) 0.0220(5) -0.0107(7) -0.0061(5) 0.0044(6) C
C29B 0.039(1) 0.0372(9) 0.0224(5) -0.0147(8) -0.0082(5) -0.0001(5) C
C30B 0.035(3) 0.061(3) 0.032(2) -0.016(2) -0.007(2) 0.023(2) C
C31B 0.031(3) 0.071(5) 0.051(4) -0.015(2) 0.002(2) 0.021(4) C
C32B 0.058(4) 0.063(3) 0.060(4) -0.011(3) 0.006(4) 0.037(3) C
C33B 0.077(5) 0.139(7) 0.031(2) -0.061(6) -0.013(3) 0.022(3) C
C34B 0.0300(7) 0.0299(6) 0.0231(5) -0.0095(5) -0.0047(5) 0.0034(4) C
C35B 0.0318(9) 0.0318(6) 0.0238(6) -0.0091(6) -0.0051(6) 0.0047(5) C
C36B 0.039(2) 0.0314(7) 0.0263(7) -0.0106(7) -0.0056(8) 0.0060(7) C
C37B 0.047(2) 0.0301(8) 0.0290(9) -0.0142(8) -0.007(1) 0.0057(6) C
C38B 0.045(1) 0.0290(7) 0.0279(8) -0.0145(6) -0.0069(8) 0.0037(5) C
C39B 0.0358(8) 0.0285(7) 0.0246(6) -0.0114(5) -0.0054(5) 0.0027(4) C
C40B 0.030(1) 0.0366(8) 0.0234(6) -0.0087(6) -0.0060(6) 0.0053(6) C
C41B 0.083(5) 0.037(3) 0.034(3) -0.030(3) 0.001(3) 0.009(2) C
C42B 0.488(9) 0.150(7) 0.102(6) -0.244(9) -0.172(9) 0.101(6) C
C43B 0.074(5) 0.061(8) 0.410(9) -0.037(4) -0.007(6) 0.016(8) C
C44B 0.172(9) 0.052(4) 0.073(5) -0.063(5) 0.034(7) -0.017(3) C
C45B 0.0289(7) 0.0311(6) 0.0226(5) -0.0148(5) -0.0062(4) 0.0019(4) C
C46B 0.0353(7) 0.0306(6) 0.0244(6) -0.0162(5) -0.0071(5) 0.0017(5) C
C47B 0.044(1) 0.0352(7) 0.0283(8) -0.0227(8) -0.0101(8) 0.0026(6) C
C48B 0.044(1) 0.043(1) 0.031(1) -0.028(1) -0.0124(9) 0.0044(8) C
C49B 0.0355(9) 0.044(1) 0.0283(8) -0.0239(8) -0.0108(7) 0.0047(7) C
C50B 0.0290(7) 0.0367(7) 0.0242(6) -0.0174(5) -0.0077(5) 0.0032(5) C
C51B 0.0356(7) 0.0284(7) 0.0239(6) -0.0118(5) -0.0056(5) 0.0014(5) C
C52B 0.042(3) 0.056(3) 0.061(4) -0.031(3) -0.014(3) 0.000(3) C
C53B 0.100(6) 0.072(4) 0.141(9) -0.063(4) -0.068(7) 0.040(5) C
C54B 0.047(3) 0.087(5) 0.221(9) -0.043(3) 0.014(4) -0.071(7) C
C55B 0.157(9) 0.140(9) 0.081(5) -0.114(9) -0.061(5) 0.020(5) C
O1Ac1 0.033(3) 0.037(2) 0.027(2) -0.011(2) -0.013(2) 0.004(2) O
O2Ac1 0.032(2) 0.030(2) 0.025(2) -0.005(2) -0.008(2) 0.008(2) O
C1Ac1 0.056(5) 0.069(5) 0.038(4) -0.008(4) -0.027(4) 0.002(4) C
C2Ac1 0.029(4) 0.053(4) 0.028(3) -0.016(3) -0.009(3) 0.009(3) C
C3Ac1 0.040(4) 0.054(5) 0.027(4) 0.005(3) -0.014(3) 0.007(3) C
C4Ac1 0.030(4) 0.046(4) 0.034(4) -0.004(3) -0.008(3) 0.007(3) C
C5Ac1 0.069(6) 0.045(4) 0.046(5) 0.013(4) -0.019(4) -0.002(4) C
O1Ac2 0.035(3) 0.043(3) 0.018(2) -0.017(2) -0.006(2) -0.005(2) O
O2Ac2 0.042(3) 0.029(2) 0.024(2) -0.019(2) 0.002(2) -0.007(2) O
C1Ac2 0.057(5) 0.084(6) 0.033(4) -0.036(5) -0.018(4) -0.004(4) C
C2Ac2 0.041(4) 0.057(4) 0.021(3) -0.035(3) -0.001(3) -0.003(3) C
C3Ac2 0.073(6) 0.047(4) 0.032(4) -0.037(4) -0.016(4) -0.002(3) C
C4Ac2 0.058(5) 0.038(4) 0.021(3) -0.032(4) 0.007(3) -0.005(3) C
C5Ac2 0.124(9) 0.031(4) 0.034(4) -0.026(5) -0.013(5) -0.003(3) C
O1T1 0.056(3) 0.095(4) 0.043(3) -0.038(3) -0.008(2) 0.014(2) O
C1T1 0.104(7) 0.197(8) 0.047(2) -0.103(7) 0.004(2) -0.009(3) C
C2T1 0.136(9) 0.240(9) 0.098(4) -0.136(9) -0.068(6) 0.106(7) C
C3T1 0.133(9) 0.122(5) 0.106(6) -0.088(7) -0.030(6) 0.033(5) C
C4T1 0.090(5) 0.111(4) 0.080(3) -0.052(4) 0.008(3) -0.021(3) C
O1T2 0.111(9) 0.241(9) 0.162(9) -0.014(9) -0.070(9) -0.069(9) O
C1T2 0.142(9) 0.287(9) 0.142(9) -0.040(9) -0.101(9) -0.023(9) C
C2T2 0.106(9) 0.111(9) 0.211(9) 0.007(9) -0.104(9) -0.035(9) C
C3T2 0.119(9) 0.250(9) 0.210(9) 0.002(9) -0.087(9) -0.126(9) C
C4T2 0.123(9) 0.145(9) 0.178(9) -0.015(9) -0.117(9) 0.010(9) C
C1Dm1 0.074(4) 0.109(4) 0.113(3) -0.041(3) -0.034(2) 0.038(3) C
Cl1Dm1 0.124(3) 0.231(4) 0.111(3) -0.106(3) -0.050(2) 0.043(3) Cl
Cl2Dm1 0.337(8) 0.157(4) 0.286(6) 0.096(4) -0.078(6) 0.000(4) Cl
C1Dm2 0.277(6) 0.313(8) 0.290(9) -0.150(6) -0.184(6) 0.128(5) C
Cl1Dm2 0.227(6) 0.265(8) 0.326(9) -0.094(6) -0.190(6) 0.115(6) Cl
Cl2Dm2 0.356(8) 0.353(9) 0.282(9) -0.217(8) -0.220(7) 0.186(6) Cl
C1Dm3 0.245(9) 0.293(9) 0.162(9) -0.006(9) -0.045(8) -0.026(9) C
Cl1Dm3 0.337(9) 0.317(9) 0.428(9) -0.052(9) -0.202(9) 0.054(9) Cl
Cl2Dm3 0.400(9) 0.699(9) 0.214(8) -0.255(9) -0.135(8) 0.121(9) Cl
C1Dm4 0.176(6) 0.138(5) 0.099(5) -0.122(5) -0.033(4) -0.034(4) C
Cl1Dm4 0.211(8) 0.257(8) 0.146(5) -0.102(7) -0.026(6) 0.047(7) Cl
Cl2Dm4 0.232(7) 0.255(8) 0.162(6) -0.150(6) -0.093(6) -0.022(5) Cl
C1Dm4' 0.175(6) 0.138(5) 0.096(5) -0.121(5) -0.032(4) -0.032(4) C
Cl1Dm4' 0.195(6) 0.169(6) 0.126(4) -0.103(5) -0.005(5) -0.005(4) Cl
Cl2Dm4' 0.274(9) 0.170(5) 0.201(8) -0.123(5) 0.002(7) -0.092(6) Cl
OW1 0.083(8) 0.493(9) 1.031(9) -0.164(9) -0.258(9) 0.638(9) O
O1Me 0.228(9) 0.100(5) 0.143(7) -0.025(7) -0.125(8) 0.017(5) O
ClMe 0.228(9) 0.100(5) 0.143(7) -0.025(7) -0.125(8) 0.017(5) Cl

loop_
_geom_angle_atom_site_label_1
_geom_angle_atom_site_label_2
_geom_angle_atom_site_label_3
_geom_angle
_geom_angle_site_symmetry_1
_geom_angle_site_symmetry_2
_geom_angle_site_symmetry_3
_geom_angle_publ_flag
O1A Ti1 O2A 89.0(2) 1_555 1_555 1_555 no
O1A Ti1 O6 93.6(2) 1_555 1_555 1_555 no
O1A Ti1 O1B 169.6(2) 1_555 1_555 1_555 no
O1A Ti1 O1Ac1 91.1(2) 1_555 1_555 1_555 no
O1A Ti1 O2Ac1 84.6(2) 1_555 1_555 1_555 no
O2A Ti1 O6 97.6(2) 1_555 1_555 1_555 no
O2A Ti1 O1B 87.3(2) 1_555 1_555 1_555 no
O2A Ti1 O1Ac1 170.7(2) 1_555 1_555 1_555 no
O2A Ti1 O2Ac1 90.4(2) 1_555 1_555 1_555 no
O6 Ti1 O1B 96.5(2) 1_555 1_555 1_555 no
O6 Ti1 O1Ac1 91.6(2) 1_555 1_555 1_555 no
O6 Ti1 O2Ac1 171.7(2) 1_555 1_555 1_555 no
O1B Ti1 O1Ac1 91.0(2) 1_555 1_555 1_555 no
O1B Ti1 O2Ac1 85.6(2) 1_555 1_555 1_555 no
O1Ac1 Ti1 O2Ac1 80.3(2) 1_555 1_555 1_555 no
O3A Ti2 O4A 91.9(2) 1_555 1_555 1_555 no
O3A Ti2 O6 97.2(2) 1_555 1_555 1_555 no
O3A Ti2 O5B 85.2(2) 1_555 1_555 1_555 no
O3A Ti2 O1Ac2 173.8(2) 1_555 1_555 1_555 no
O3A Ti2 O2Ac2 94.7(2) 1_555 1_555 1_555 no
O4A Ti2 O6 94.5(2) 1_555 1_555 1_555 no
O4A Ti2 O5B 164.9(2) 1_555 1_555 1_555 no
O4A Ti2 O1Ac2 91.7(2) 1_555 1_555 1_555 no
O4A Ti2 O2Ac2 81.1(2) 1_555 1_555 1_555 no
O6 Ti2 O5B 100.6(2) 1_555 1_555 1_555 no
O6 Ti2 O1Ac2 87.6(2) 1_555 1_555 1_555 no
O6 Ti2 O2Ac2 167.5(2) 1_555 1_555 1_555 no
O5B Ti2 O1Ac2 89.9(2) 1_555 1_555 1_555 no
O5B Ti2 O2Ac2 84.4(2) 1_555 1_555 1_555 no
O1Ac2 Ti2 O2Ac2 80.9(2) 1_555 1_555 1_555 no
O1A K1 O4A 111.7(1) 1_555 1_555 1_555 no
O1A K1 O6 57.8(1) 1_555 1_555 1_555 no
O1A K1 O1Me 88.1(2) 1_555 1_555 1_555 no
O4A K1 O6 59.1(1) 1_555 1_555 1_555 no
O4A K1 O1Me 158.6(2) 1_555 1_555 1_555 no
O6 K1 O1Me 133.2(2) 1_555 1_555 1_555 no
O1B K2 O2B 73.1(1) 1_555 1_555 1_555 no
O1B K2 O4B 142.4(1) 1_555 1_555 1_555 no
O1B K2 O5B 71.8(1) 1_555 1_555 1_555 no
O1B K2 O1T1 118.3(2) 1_555 1_555 1_555 no
O2B K2 O4B 119.9(1) 1_555 1_555 1_555 no
O2B K2 O5B 137.5(1) 1_555 1_555 1_555 no
O2B K2 O1T1 107.6(2) 1_555 1_555 1_555 no
O4B K2 O5B 78.1(1) 1_555 1_555 1_555 no
O4B K2 O1T1 92.5(2) 1_555 1_555 1_555 no
O5B K2 O1T1 109.7(2) 1_555 1_555 1_555 no
Ti1 O1A K1 99.1(2) 1_555 1_555 1_555 no
Ti1 O1A C1A 144.3(3) 1_555 1_555 1_555 no
K1 O1A C1A 115.1(3) 1_555 1_555 1_555 no
Ti1 O2A C12A 137.6(3) 1_555 1_555 1_555 no
Ti2 O3A C23A 122.2(3) 1_555 1_555 1_555 no
Ti2 O4A K1 99.1(2) 1_555 1_555 1_555 no
Ti2 O4A C34A 138.1(3) 1_555 1_555 1_555 no
K1 O4A C34A 121.5(3) 1_555 1_555 1_555 no
Ti1 O6 Ti2 151.5(2) 1_555 1_555 1_555 no
Ti1 O6 K1 105.8(2) 1_555 1_555 1_555 no
Ti2 O6 K1 102.7(2) 1_555 1_555 1_555 no
O1A C1A C2A 117.5(3) 1_555 1_555 1_555 no
O1A C1A C6A 121.8(3) 1_555 1_555 1_555 no
C2A C1A C6A 119.9(2) 1_555 1_555 1_555 no
C1A C2A C3A 118.9(1) 1_555 1_555 1_555 no
C1A C2A C7A 120.3(3) 1_555 1_555 1_555 no
C3A C2A C7A 120.5(3) 1_555 1_555 1_555 no
C2A C3A C4A 122.7(1) 1_555 1_555 1_555 no
C3A C4A C5A 116.9(2) 1_555 1_555 1_555 no
C3A C4A C8A 120.5(3) 1_555 1_555 1_555 no
C5A C4A C8A 122.5(3) 1_555 1_555 1_555 no
C4A C5A C6A 122.7(1) 1_555 1_555 1_555 no
C1A C6A C5A 118.9(1) 1_555 1_555 1_555 no
C1A C6A C18A 122.5(3) 1_555 1_555 1_555 no
C5A C6A C18A 118.3(3) 1_555 1_555 1_555 no
C2A C7A C50A 114.1(5) 1_555 1_555 1_555 no
C4A C8A C9A 112.3(4) 1_555 1_555 1_555 no
C4A C8A C10A 107.5(4) 1_555 1_555 1_555 no
C4A C8A C11A 111.5(4) 1_555 1_555 1_555 no
C9A C8A C10A 108.5(1) 1_555 1_555 1_555 no
C9A C8A C11A 108.5(1) 1_555 1_555 1_555 no
C10A C8A C11A 108.5(1) 1_555 1_555 1_555 no
O2A C12A C13A 120.1(3) 1_555 1_555 1_555 no
O2A C12A C17A 118.6(3) 1_555 1_555 1_555 no
C13A C12A C17A 119.9(2) 1_555 1_555 1_555 no
C12A C13A C14A 118.9(1) 1_555 1_555 1_555 no
C12A C13A C18A 120.2(3) 1_555 1_555 1_555 no
C14A C13A C18A 120.9(3) 1_555 1_555 1_555 no
C13A C14A C15A 122.7(1) 1_555 1_555 1_555 no
C14A C15A C16A 116.9(2) 1_555 1_555 1_555 no
C14A C15A C19A 121.3(3) 1_555 1_555 1_555 no
C16A C15A C19A 121.3(3) 1_555 1_555 1_555 no
C15A C16A C17A 122.7(1) 1_555 1_555 1_555 no
C12A C17A C16A 118.9(1) 1_555 1_555 1_555 no
C12A C17A C29A 119.1(3) 1_555 1_555 1_555 no
C16A C17A C29A 121.4(3) 1_555 1_555 1_555 no
C6A C18A C13A 113.6(4) 1_555 1_555 1_555 no
C15A C19A C20A 109.1(5) 1_555 1_555 1_555 no
C15A C19A C21A 108.4(5) 1_555 1_555 1_555 no
C15A C19A C22A 113.7(4) 1_555 1_555 1_555 no
C20A C19A C21A 108.5(1) 1_555 1_555 1_555 no
C20A C19A C22A 108.5(1) 1_555 1_555 1_555 no
C21A C19A C22A 108.5(1) 1_555 1_555 1_555 no
O3A C23A C24A 121.3(3) 1_555 1_555 1_555 no
O3A C23A C28A 118.5(3) 1_555 1_555 1_555 no
C24A C23A C28A 119.9(2) 1_555 1_555 1_555 no
C23A C24A C25A 118.9(1) 1_555 1_555 1_555 no
C23A C24A C29A 119.6(3) 1_555 1_555 1_555 no
C25A C24A C29A 120.9(3) 1_555 1_555 1_555 no
C24A C25A C26A 122.7(1) 1_555 1_555 1_555 no
C25A C26A C27A 116.9(2) 1_555 1_555 1_555 no
C25A C26A C30A 122.6(3) 1_555 1_555 1_555 no
C27A C26A C30A 120.4(3) 1_555 1_555 1_555 no
C26A C27A C28A 122.7(1) 1_555 1_555 1_555 no
C23A C28A C27A 118.9(1) 1_555 1_555 1_555 no
C23A C28A C40A 121.5(3) 1_555 1_555 1_555 no
C27A C28A C40A 119.6(3) 1_555 1_555 1_555 no
C17A C29A C24A 116.5(4) 1_555 1_555 1_555 no
C26A C30A C31A 111.8(4) 1_555 1_555 1_555 no
C26A C30A C32A 109.6(4) 1_555 1_555 1_555 no
C26A C30A C33A 109.8(4) 1_555 1_555 1_555 no
C31A C30A C32A 108.5(1) 1_555 1_555 1_555 no
C31A C30A C33A 108.5(1) 1_555 1_555 1_555 no
C32A C30A C33A 108.5(1) 1_555 1_555 1_555 no
O4A C34A C35A 121.1(3) 1_555 1_555 1_555 no
O4A C34A C39A 118.6(3) 1_555 1_555 1_555 no
C35A C34A C39A 119.9(2) 1_555 1_555 1_555 no
C34A C35A C36A 118.9(1) 1_555 1_555 1_555 no
C34A C35A C40A 121.2(3) 1_555 1_555 1_555 no
C36A C35A C40A 119.9(3) 1_555 1_555 1_555 no
C35A C36A C37A 122.7(1) 1_555 1_555 1_555 no
C36A C37A C38A 116.9(2) 1_555 1_555 1_555 no
C36A C37A C41A 121.1(3) 1_555 1_555 1_555 no
C38A C37A C41A 120.9(3) 1_555 1_555 1_555 no
C37A C38A C39A 122.7(1) 1_555 1_555 1_555 no
C34A C39A C38A 118.9(1) 1_555 1_555 1_555 no
C34A C39A C51A 120.2(3) 1_555 1_555 1_555 no
C38A C39A C51A 120.9(3) 1_555 1_555 1_555 no
C28A C40A C35A 109.5(4) 1_555 1_555 1_555 no
C37A C41A C42A 112.6(4) 1_555 1_555 1_555 no
C37A C41A C43A 108.9(4) 1_555 1_555 1_555 no
C37A C41A C44A 109.8(4) 1_555 1_555 1_555 no
C42A C41A C43A 108.5(1) 1_555 1_555 1_555 no
C42A C41A C44A 108.5(1) 1_555 1_555 1_555 no
C43A C41A C44A 108.5(1) 1_555 1_555 1_555 no
O5A C45A C46A 120.8(3) 1_555 1_555 1_555 no
O5A C45A C50A 119.0(3) 1_555 1_555 1_555 no
C46A C45A C50A 119.9(2) 1_555 1_555 1_555 no
C45A C46A C47A 118.9(1) 1_555 1_555 1_555 no
C45A C46A C51A 121.1(4) 1_555 1_555 1_555 no
C47A C46A C51A 119.8(3) 1_555 1_555 1_555 no
C46A C47A C48A 122.7(1) 1_555 1_555 1_555 no
C47A C48A C49A 116.9(2) 1_555 1_555 1_555 no
C47A C48A C52A 120.4(3) 1_555 1_555 1_555 no
C49A C48A C52A 122.1(3) 1_555 1_555 1_555 no
C48A C49A C50A 122.7(1) 1_555 1_555 1_555 no
C7A C50A C45A 120.9(3) 1_555 1_555 1_555 no
C7A C50A C49A 120.2(3) 1_555 1_555 1_555 no
C45A C50A C49A 118.9(1) 1_555 1_555 1_555 no
C39A C51A C46A 113.7(5) 1_555 1_555 1_555 no
C48A C52A C53A 110.9(5) 1_555 1_555 1_555 no
C48A C52A C54A 108.6(5) 1_555 1_555 1_555 no
C48A C52A C55A 111.8(5) 1_555 1_555 1_555 no
C53A C52A C54A 108.5(1) 1_555 1_555 1_555 no
C53A C52A C55A 108.5(1) 1_555 1_555 1_555 no
C54A C52A C55A 108.5(1) 1_555 1_555 1_555 no
Ti1 O1B K2 117.1(2) 1_555 1_555 1_555 no
Ti1 O1B C1B 153.5(3) 1_555 1_555 1_555 no
K2 O1B C1B 89.4(3) 1_555 1_555 1_555 no
K2 O2B C12B 120.6(3) 1_555 1_555 1_555 no
K2 O4B C34B 111.2(3) 1_555 1_555 1_555 no
Ti2 O5B K2 115.2(2) 1_555 1_555 1_555 no
Ti2 O5B C45B 137.3(3) 1_555 1_555 1_555 no
K2 O5B C45B 107.5(3) 1_555 1_555 1_555 no
O1B C1B C2B 119.7(3) 1_555 1_555 1_555 no
O1B C1B C6B 119.9(3) 1_555 1_555 1_555 no
C2B C1B C6B 119.9(2) 1_555 1_555 1_555 no
C1B C2B C3B 118.9(1) 1_555 1_555 1_555 no
C1B C2B C7B 121.5(3) 1_555 1_555 1_555 no
C3B C2B C7B 119.5(3) 1_555 1_555 1_555 no
C2B C3B C4B 122.7(1) 1_555 1_555 1_555 no
C3B C4B C5B 116.9(2) 1_555 1_555 1_555 no
C3B C4B C8B 122.5(3) 1_555 1_555 1_555 no
C5B C4B C8B 120.5(3) 1_555 1_555 1_555 no
C4B C5B C6B 122.7(1) 1_555 1_555 1_555 no
C1B C6B C5B 118.9(1) 1_555 1_555 1_555 no
C1B C6B C18B 122.4(3) 1_555 1_555 1_555 no
C5B C6B C18B 118.7(3) 1_555 1_555 1_555 no
C2B C7B C50B 112.3(4) 1_555 1_555 1_555 no
C4B C8B C9B 113.5(4) 1_555 1_555 1_555 no
C4B C8B C10B 110.3(4) 1_555 1_555 1_555 no
C4B C8B C11B 107.5(4) 1_555 1_555 1_555 no
C9B C8B C10B 108.5(1) 1_555 1_555 1_555 no
C9B C8B C11B 108.5(1) 1_555 1_555 1_555 no
C10B C8B C11B 108.5(1) 1_555 1_555 1_555 no
O2B C12B C13B 122.2(3) 1_555 1_555 1_555 no
O2B C12B C17B 117.8(3) 1_555 1_555 1_555 no
C13B C12B C17B 119.9(2) 1_555 1_555 1_555 no
C12B C13B C14B 118.9(1) 1_555 1_555 1_555 no
C12B C13B C18B 120.5(4) 1_555 1_555 1_555 no
C14B C13B C18B 120.6(4) 1_555 1_555 1_555 no
C13B C14B C15B 122.7(1) 1_555 1_555 1_555 no
C14B C15B C16B 116.9(2) 1_555 1_555 1_555 no
C14B C15B C19B 120.6(4) 1_555 1_555 1_555 no
C16B C15B C19B 122.2(4) 1_555 1_555 1_555 no
C15B C16B C17B 122.7(1) 1_555 1_555 1_555 no
C12B C17B C16B 118.9(1) 1_555 1_555 1_555 no
C12B C17B C29B 120.3(4) 1_555 1_555 1_555 no
C16B C17B C29B 120.7(3) 1_555 1_555 1_555 no
C6B C18B C13B 111.8(5) 1_555 1_555 1_555 no
C15B C19B C20B 109.6(7) 1_555 1_555 1_555 no
C15B C19B C21B 112.4(6) 1_555 1_555 1_555 no
C15B C19B C22B 109.3(6) 1_555 1_555 1_555 no
C20B C19B C21B 108.5(1) 1_555 1_555 1_555 no
C20B C19B C22B 108.5(1) 1_555 1_555 1_555 no
C21B C19B C22B 108.5(1) 1_555 1_555 1_555 no
O3B C23B C24B 118.2(3) 1_555 1_555 1_555 no
O3B C23B C28B 121.9(3) 1_555 1_555 1_555 no
C24B C23B C28B 119.9(2) 1_555 1_555 1_555 no
C23B C24B C25B 118.9(1) 1_555 1_555 1_555 no
C23B C24B C29B 120.7(3) 1_555 1_555 1_555 no
C25B C24B C29B 120.2(3) 1_555 1_555 1_555 no
C24B C25B C26B 122.7(1) 1_555 1_555 1_555 no
C25B C26B C27B 116.9(2) 1_555 1_555 1_555 no
C25B C26B C30B 120.7(3) 1_555 1_555 1_555 no
C27B C26B C30B 122.4(3) 1_555 1_555 1_555 no
C26B C27B C28B 122.7(1) 1_555 1_555 1_555 no
C23B C28B C27B 118.9(1) 1_555 1_555 1_555 no
C23B C28B C40B 120.5(3) 1_555 1_555 1_555 no
C27B C28B C40B 120.3(3) 1_555 1_555 1_555 no
C17B C29B C24B 114.0(5) 1_555 1_555 1_555 no
C26B C30B C31B 110.1(4) 1_555 1_555 1_555 no
C26B C30B C32B 111.6(4) 1_555 1_555 1_555 no
C26B C30B C33B 109.6(4) 1_555 1_555 1_555 no
C31B C30B C32B 108.5(1) 1_555 1_555 1_555 no
C31B C30B C33B 108.5(1) 1_555 1_555 1_555 no
C32B C30B C33B 108.5(1) 1_555 1_555 1_555 no
O4B C34B C35B 116.5(3) 1_555 1_555 1_555 no
O4B C34B C39B 123.6(3) 1_555 1_555 1_555 no
C35B C34B C39B 119.9(2) 1_555 1_555 1_555 no
C34B C35B C36B 118.9(1) 1_555 1_555 1_555 no
C34B C35B C40B 121.0(3) 1_555 1_555 1_555 no
C36B C35B C40B 119.9(3) 1_555 1_555 1_555 no
C35B C36B C37B 122.7(1) 1_555 1_555 1_555 no
C36B C37B C38B 116.9(2) 1_555 1_555 1_555 no
C36B C37B C41B 122.7(3) 1_555 1_555 1_555 no
C38B C37B C41B 120.4(4) 1_555 1_555 1_555 no
C37B C38B C39B 122.7(1) 1_555 1_555 1_555 no
C34B C39B C38B 118.9(1) 1_555 1_555 1_555 no
C34B C39B C51B 121.5(3) 1_555 1_555 1_555 no
C38B C39B C51B 119.6(3) 1_555 1_555 1_555 no
C28B C40B C35B 114.7(5) 1_555 1_555 1_555 no
C37B C41B C42B 111.7(5) 1_555 1_555 1_555 no
C37B C41B C43B 109.4(5) 1_555 1_555 1_555 no
C37B C41B C44B 110.3(5) 1_555 1_555 1_555 no
C42B C41B C43B 108.5(1) 1_555 1_555 1_555 no
C42B C41B C44B 108.5(1) 1_555 1_555 1_555 no
C43B C41B C44B 108.5(1) 1_555 1_555 1_555 no
O5B C45B C46B 121.0(3) 1_555 1_555 1_555 no
O5B C45B C50B 119.1(3) 1_555 1_555 1_555 no
C46B C45B C50B 119.9(2) 1_555 1_555 1_555 no
C45B C46B C47B 118.9(1) 1_555 1_555 1_555 no
C45B C46B C51B 121.0(3) 1_555 1_555 1_555 no
C47B C46B C51B 120.1(3) 1_555 1_555 1_555 no
C46B C47B C48B 122.7(1) 1_555 1_555 1_555 no
C47B C48B C49B 116.9(2) 1_555 1_555 1_555 no
C47B C48B C52B 121.4(3) 1_555 1_555 1_555 no
C49B C48B C52B 121.7(3) 1_555 1_555 1_555 no
C48B C49B C50B 122.7(1) 1_555 1_555 1_555 no
C7B C50B C45B 121.0(3) 1_555 1_555 1_555 no
C7B C50B C49B 120.0(3) 1_555 1_555 1_555 no
C45B C50B C49B 118.9(1) 1_555 1_555 1_555 no
C39B C51B C46B 114.7(5) 1_555 1_555 1_555 no
C48B C52B C53B 113.2(4) 1_555 1_555 1_555 no
C48B C52B C54B 109.7(4) 1_555 1_555 1_555 no
C48B C52B C55B 108.4(5) 1_555 1_555 1_555 no
C53B C52B C54B 108.5(1) 1_555 1_555 1_555 no
C53B C52B C55B 108.5(1) 1_555 1_555 1_555 no
C54B C52B C55B 108.5(1) 1_555 1_555 1_555 no
Ti1 O1Ac1 C2Ac1 132.3(4) 1_555 1_555 1_555 no
Ti1 O2Ac1 C4Ac1 130.9(4) 1_555 1_555 1_555 no
O1Ac1 C2Ac1 C1Ac1 116.1(6) 1_555 1_555 1_555 no
O1Ac1 C2Ac1 C3Ac1 125.0(6) 1_555 1_555 1_555 no
C1Ac1 C2Ac1 C3Ac1 118.9(6) 1_555 1_555 1_555 no
C2Ac1 C3Ac1 C4Ac1 122.8(6) 1_555 1_555 1_555 no
O2Ac1 C4Ac1 C3Ac1 122.8(6) 1_555 1_555 1_555 no
O2Ac1 C4Ac1 C5Ac1 116.6(6) 1_555 1_555 1_555 no
C3Ac1 C4Ac1 C5Ac1 120.5(6) 1_555 1_555 1_555 no
Ti2 O1Ac2 C2Ac2 134.7(5) 1_555 1_555 1_555 no
Ti2 O2Ac2 C4Ac2 133.9(5) 1_555 1_555 1_555 no
O1Ac2 C2Ac2 C1Ac2 115.7(7) 1_555 1_555 1_555 no
O1Ac2 C2Ac2 C3Ac2 122.9(7) 1_555 1_555 1_555 no
C1Ac2 C2Ac2 C3Ac2 121.4(6) 1_555 1_555 1_555 no
C2Ac2 C3Ac2 C4Ac2 123.1(6) 1_555 1_555 1_555 no
O2Ac2 C4Ac2 C3Ac2 123.6(6) 1_555 1_555 1_555 no
O2Ac2 C4Ac2 C5Ac2 116.2(7) 1_555 1_555 1_555 no
C3Ac2 C4Ac2 C5Ac2 120.1(6) 1_555 1_555 1_555 no
K2 O1T1 C1T1 126.9(6) 1_555 1_555 1_555 no
K2 O1T1 C4T1 124.9(6) 1_555 1_555 1_555 no
C1T1 O1T1 C4T1 108.1(8) 1_555 1_555 1_555 no
O1T1 C1T1 C2T1 98.7(10) 1_555 1_555 1_555 no
C1T1 C2T1 C3T1 105.7(9) 1_555 1_555 1_555 no
C2T1 C3T1 C4T1 100.0(10) 1_555 1_555 1_555 no
O1T1 C4T1 C3T1 113.0(10) 1_555 1_555 1_555 no
C1T2 O1T2 C4T2 104.8(13) 1_555 1_555 1_555 no
O1T2 C1T2 C2T2 107.4(11) 1_555 1_555 1_555 no
C1T2 C2T2 C3T2 105.0(10) 1_555 1_555 1_555 no
C2T2 C3T2 C4T2 103.0(11) 1_555 1_555 1_555 no
O1T2 C4T2 C3T2 101.5(13) 1_555 1_555 1_555 no
Cl1Dm1 C1Dm1 Cl2Dm1 116.2(4) 1_555 1_555 1_555 no
Cl1Dm2 C1Dm2 Cl2Dm2 116.2(4) 1_555 1_555 1_555 no
Cl1Dm3 C1Dm3 Cl2Dm3 116.2(4) 1_555 1_555 1_555 no
Cl1Dm4 C1Dm4 Cl2Dm4 116.2(4) 1_555 1_555 1_555 no
Cl1Dm4' C1Dm4' Cl2Dm4' 116.2(4) 1_555 1_555 1_555 no
K1 O1Me ClMe 130.9(7) 1_555 1_555 1_555 no

loop_
_geom_bond_atom_site_label_1
_geom_bond_atom_site_label_2
_geom_bond_distance
_geom_bond_site_symmetry_1
_geom_bond_site_symmetry_2
_geom_bond_publ_flag
Ti1 O1A 1.906(4) 1_555 1_555 no
Ti1 O2A 1.927(4) 1_555 1_555 no
Ti1 O6 1.874(4) 1_555 1_555 no
Ti1 O1B 1.873(4) 1_555 1_555 no
Ti1 O1Ac1 2.051(4) 1_555 1_555 no
Ti1 O2Ac1 2.105(4) 1_555 1_555 no
Ti2 O3A 1.986(4) 1_555 1_555 no
Ti2 O4A 1.913(4) 1_555 1_555 no
Ti2 O6 1.824(4) 1_555 1_555 no
Ti2 O5B 1.913(4) 1_555 1_555 no
Ti2 O1Ac2 2.043(4) 1_555 1_555 no
Ti2 O2Ac2 2.080(4) 1_555 1_555 no
K1 O1A 2.929(4) 1_555 1_555 no
K1 O4A 2.797(4) 1_555 1_555 no
K1 O6 2.763(4) 1_555 1_555 no
K1 O1Me 2.845(8) 1_555 1_555 no
K2 O1B 2.906(4) 1_555 1_555 no
K2 O2B 2.668(4) 1_555 1_555 no
K2 O4B 2.926(4) 1_555 1_555 no
K2 O5B 2.650(4) 1_555 1_555 no
K2 O1T1 2.617(6) 1_555 1_555 no
O1A C1A 1.365(5) 1_555 1_555 no
O2A C12A 1.359(5) 1_555 1_555 no
O3A C23A 1.374(5) 1_555 1_555 no
O4A C34A 1.372(5) 1_555 1_555 no
O5A C45A 1.361(5) 1_555 1_555 no
C1A C2A 1.403(2) 1_555 1_555 no
C1A C6A 1.403(2) 1_555 1_555 no
C2A C3A 1.392(2) 1_555 1_555 no
C2A C7A 1.505(7) 1_555 1_555 no
C3A C4A 1.391(2) 1_555 1_555 no
C4A C5A 1.391(2) 1_555 1_555 no
C4A C8A 1.533(5) 1_555 1_555 no
C5A C6A 1.392(2) 1_555 1_555 no
C6A C18A 1.541(6) 1_555 1_555 no
C7A C50A 1.521(7) 1_555 1_555 no
C8A C9A 1.506(2) 1_555 1_555 no
C8A C10A 1.506(2) 1_555 1_555 no
C8A C11A 1.506(2) 1_555 1_555 no
C12A C13A 1.403(2) 1_555 1_555 no
C12A C17A 1.403(2) 1_555 1_555 no
C13A C14A 1.392(2) 1_555 1_555 no
C13A C18A 1.492(7) 1_555 1_555 no
C14A C15A 1.391(2) 1_555 1_555 no
C15A C16A 1.391(2) 1_555 1_555 no
C15A C19A 1.545(6) 1_555 1_555 no
C16A C17A 1.392(2) 1_555 1_555 no
C17A C29A 1.513(6) 1_555 1_555 no
C19A C20A 1.506(2) 1_555 1_555 no
C19A C21A 1.506(2) 1_555 1_555 no
C19A C22A 1.506(2) 1_555 1_555 no
C23A C24A 1.403(2) 1_555 1_555 no
C23A C28A 1.403(2) 1_555 1_555 no
C24A C25A 1.392(2) 1_555 1_555 no
C24A C29A 1.536(6) 1_555 1_555 no
C25A C26A 1.391(2) 1_555 1_555 no
C26A C27A 1.391(2) 1_555 1_555 no
C26A C30A 1.532(5) 1_555 1_555 no
C27A C28A 1.392(2) 1_555 1_555 no
C28A C40A 1.503(6) 1_555 1_555 no
C30A C31A 1.506(2) 1_555 1_555 no
C30A C32A 1.506(2) 1_555 1_555 no
C30A C33A 1.506(2) 1_555 1_555 no
C34A C35A 1.403(2) 1_555 1_555 no
C34A C39A 1.403(2) 1_555 1_555 no
C35A C36A 1.392(2) 1_555 1_555 no
C35A C40A 1.493(7) 1_555 1_555 no
C36A C37A 1.391(2) 1_555 1_555 no
C37A C38A 1.391(2) 1_555 1_555 no
C37A C41A 1.569(5) 1_555 1_555 no
C38A C39A 1.392(2) 1_555 1_555 no
C39A C51A 1.513(7) 1_555 1_555 no
C41A C42A 1.506(2) 1_555 1_555 no
C41A C43A 1.506(2) 1_555 1_555 no
C41A C44A 1.506(2) 1_555 1_555 no
C45A C46A 1.403(2) 1_555 1_555 no
C45A C50A 1.403(2) 1_555 1_555 no
C46A C47A 1.392(2) 1_555 1_555 no
C46A C51A 1.501(6) 1_555 1_555 no
C47A C48A 1.391(2) 1_555 1_555 no
C48A C49A 1.391(2) 1_555 1_555 no
C48A C52A 1.539(6) 1_555 1_555 no
C49A C50A 1.392(2) 1_555 1_555 no
C52A C53A 1.506(2) 1_555 1_555 no
C52A C54A 1.506(2) 1_555 1_555 no
C52A C55A 1.506(2) 1_555 1_555 no
O1B C1B 1.360(5) 1_555 1_555 no
O2B C12B 1.359(5) 1_555 1_555 no
O3B C23B 1.367(5) 1_555 1_555 no
O4B C34B 1.378(5) 1_555 1_555 no
O5B C45B 1.364(5) 1_555 1_555 no
C1B C2B 1.403(2) 1_555 1_555 no
C1B C6B 1.403(2) 1_555 1_555 no
C2B C3B 1.392(2) 1_555 1_555 no
C2B C7B 1.525(7) 1_555 1_555 no
C3B C4B 1.391(2) 1_555 1_555 no
C4B C5B 1.391(2) 1_555 1_555 no
C4B C8B 1.536(5) 1_555 1_555 no
C5B C6B 1.392(2) 1_555 1_555 no
C6B C18B 1.533(7) 1_555 1_555 no
C7B C50B 1.516(7) 1_555 1_555 no
C8B C9B 1.506(2) 1_555 1_555 no
C8B C10B 1.506(2) 1_555 1_555 no
C8B C11B 1.506(2) 1_555 1_555 no
C12B C13B 1.403(2) 1_555 1_555 no
C12B C17B 1.403(2) 1_555 1_555 no
C13B C14B 1.392(2) 1_555 1_555 no
C13B C18B 1.538(7) 1_555 1_555 no
C14B C15B 1.391(2) 1_555 1_555 no
C15B C16B 1.391(2) 1_555 1_555 no
C15B C19B 1.558(6) 1_555 1_555 no
C16B C17B 1.392(2) 1_555 1_555 no
C17B C29B 1.510(7) 1_555 1_555 no
C19B C20B 1.506(2) 1_555 1_555 no
C19B C21B 1.506(2) 1_555 1_555 no
C19B C22B 1.506(2) 1_555 1_555 no
C23B C24B 1.403(2) 1_555 1_555 no
C23B C28B 1.403(2) 1_555 1_555 no
C24B C25B 1.392(2) 1_555 1_555 no
C24B C29B 1.532(7) 1_555 1_555 no
C25B C26B 1.391(2) 1_555 1_555 no
C26B C27B 1.391(2) 1_555 1_555 no
C26B C30B 1.543(5) 1_555 1_555 no
C27B C28B 1.392(2) 1_555 1_555 no
C28B C40B 1.518(7) 1_555 1_555 no
C30B C31B 1.506(2) 1_555 1_555 no
C30B C32B 1.506(2) 1_555 1_555 no
C30B C33B 1.506(2) 1_555 1_555 no
C34B C35B 1.403(2) 1_555 1_555 no
C34B C39B 1.403(2) 1_555 1_555 no
C35B C36B 1.392(2) 1_555 1_555 no
C35B C40B 1.511(7) 1_555 1_555 no
C36B C37B 1.391(2) 1_555 1_555 no
C37B C38B 1.391(2) 1_555 1_555 no
C37B C41B 1.529(6) 1_555 1_555 no
C38B C39B 1.392(2) 1_555 1_555 no
C39B C51B 1.519(7) 1_555 1_555 no
C41B C42B 1.506(2) 1_555 1_555 no
C41B C43B 1.506(2) 1_555 1_555 no
C41B C44B 1.506(2) 1_555 1_555 no
C45B C46B 1.403(2) 1_555 1_555 no
C45B C50B 1.403(2) 1_555 1_555 no
C46B C47B 1.392(2) 1_555 1_555 no
C46B C51B 1.526(7) 1_555 1_555 no
C47B C48B 1.391(2) 1_555 1_555 no
C48B C49B 1.391(2) 1_555 1_555 no
C48B C52B 1.537(5) 1_555 1_555 no
C49B C50B 1.392(2) 1_555 1_555 no
C52B C53B 1.506(2) 1_555 1_555 no
C52B C54B 1.506(2) 1_555 1_555 no
C52B C55B 1.506(2) 1_555 1_555 no
O1Ac1 C2Ac1 1.268(8) 1_555 1_555 no
O2Ac1 C4Ac1 1.258(8) 1_555 1_555 no
C1Ac1 C2Ac1 1.518(10) 1_555 1_555 no
C2Ac1 C3Ac1 1.375(10) 1_555 1_555 no
C3Ac1 C4Ac1 1.405(10) 1_555 1_555 no
C4Ac1 C5Ac1 1.485(10) 1_555 1_555 no
O1Ac2 C2Ac2 1.288(7) 1_555 1_555 no
O2Ac2 C4Ac2 1.265(8) 1_555 1_555 no
C1Ac2 C2Ac2 1.483(11) 1_555 1_555 no
C2Ac2 C3Ac2 1.404(10) 1_555 1_555 no
C3Ac2 C4Ac2 1.388(11) 1_555 1_555 no
C4Ac2 C5Ac2 1.500(10) 1_555 1_555 no
O1T1 C1T1 1.403(11) 1_555 1_555 no
O1T1 C4T1 1.438(13) 1_555 1_555 no
C1T1 C2T1 1.594(19) 1_555 1_555 no
C2T1 C3T1 1.440(19) 1_555 1_555 no
C3T1 C4T1 1.398(15) 1_555 1_555 no
O1T2 C1T2 1.442(22) 1_555 1_555 no
O1T2 C4T2 1.448(24) 1_555 1_555 no
C1T2 C2T2 1.445(21) 1_555 1_555 no
C2T2 C3T2 1.473(20) 1_555 1_555 no
C3T2 C4T2 1.472(20) 1_555 1_555 no
C1Dm1 Cl1Dm1 1.666(4) 1_555 1_555 no
C1Dm1 Cl2Dm1 1.666(4) 1_555 1_555 no
C1Dm2 Cl1Dm2 1.666(4) 1_555 1_555 no
C1Dm2 Cl2Dm2 1.666(4) 1_555 1_555 no
C1Dm3 Cl1Dm3 1.666(4) 1_555 1_555 no
C1Dm3 Cl2Dm3 1.666(4) 1_555 1_555 no
C1Dm4 Cl1Dm4 1.666(4) 1_555 1_555 no
C1Dm4 Cl2Dm4 1.666(4) 1_555 1_555 no
C1Dm4' Cl1Dm4' 1.666(4) 1_555 1_555 no
C1Dm4' Cl2Dm4' 1.666(4) 1_555 1_555 no
O1Me ClMe 1.505(14) 1_555 1_555 no
